data_1540580
loop_
_publ_author_name
'Kumar, Ravindra'
'Tokura, Hiromu'
'Nishimura, Akira'
'Mori, Tadashi'
'Hoshimoto, Yoichi'
'Ohashi, Masato'
'Ogoshi, Sensuke'

_publ_section_title
;
 Nickel(0)/N-Heterocyclic Carbene-Catalyzed Asymmetric [2 + 2 + 2]
 Cycloaddition of Two Enones and an Alkyne: Access to Cyclohexenes with
 Four Contiguous Stereogenic Centers.
;
_journal_issue 24
_journal_name_full 'Organic letters'
_journal_page_first 6018
_journal_page_last 6021
_journal_paper_doi 10.1021/acs.orglett.5b02983
_journal_volume 17
_journal_year 2015
_chemical_absolute_configuration ad
_chemical_formula_moiety 'C34 H30 O2'
_chemical_formula_sum 'C34 H30 O2'
_chemical_formula_weight 470.58
_chemical_name_systematic
;
 ?
;
_space_group_crystal_system hexagonal
_space_group_IT_number 170
_space_group_name_Hall 'P 65'
_space_group_name_H-M_alt 'P 65'
_symmetry_space_group_name_Hall 'P 65'
_symmetry_space_group_name_H-M 'P 65'
_atom_sites_solution_hydrogens mixed
_atom_sites_solution_primary direct
_atom_sites_solution_secondary difmap
_audit_creation_method SHELXL-2013
_cell_angle_alpha 90
_cell_angle_beta 90
_cell_angle_gamma 120
_cell_formula_units_Z 6
_cell_length_a 26.2091(5)
_cell_length_b 26.2091(5)
_cell_length_c 6.7076(5)
_cell_measurement_reflns_used 10600
_cell_measurement_temperature 123(2)
_cell_measurement_theta_max 77.665
_cell_measurement_theta_min 3.375
_cell_volume 3990.3(3)
_computing_cell_refinement 'RAPID AUTO'
_computing_data_collection 'RAPID AUTO (Rigaku, ????)'
_computing_data_reduction 'RAPID AUTO'
_computing_molecular_graphics CrystalMaker
_computing_publication_material 'SHELXL-2013 (Sheldrick, 2013) and modified'
_computing_structure_refinement 'SHELXL-2013 (Sheldrick, 2013)'
_computing_structure_solution 'SIR2004 (Burla, et al., 2005)'
_diffrn_ambient_temperature 123(2)
_diffrn_detector_area_resol_mean 10.000
_diffrn_measured_fraction_theta_full 1.000
_diffrn_measured_fraction_theta_max 1.000
_diffrn_measurement_device_type 'Rigaku R-AXIS RAPID 191R'
_diffrn_measurement_method \w
_diffrn_radiation_type CuK\a
_diffrn_radiation_wavelength 1.54187
_diffrn_reflns_av_R_equivalents 0.0592
_diffrn_reflns_av_unetI/netI 0.0378
_diffrn_reflns_laue_measured_fraction_full 1.000
_diffrn_reflns_laue_measured_fraction_max 1.000
_diffrn_reflns_limit_h_max 31
_diffrn_reflns_limit_h_min -31
_diffrn_reflns_limit_k_max 29
_diffrn_reflns_limit_k_min -31
_diffrn_reflns_limit_l_max 8
_diffrn_reflns_limit_l_min -8
_diffrn_reflns_number 77798
_diffrn_reflns_point_group_measured_fraction_full 0.999
_diffrn_reflns_point_group_measured_fraction_max 0.999
_diffrn_reflns_theta_full 67.687
_diffrn_reflns_theta_max 68.083
_diffrn_reflns_theta_min 3.373
_exptl_absorpt_coefficient_mu 0.554
_exptl_absorpt_correction_T_max 0.984
_exptl_absorpt_correction_T_min 0.846
_exptl_absorpt_correction_type multi-scan
_exptl_absorpt_process_details 'ABSCOR (Rigaku, 1995)'
_exptl_crystal_colour colorless
_exptl_crystal_density_diffrn 1.175
_exptl_crystal_density_method 'not measured'
_exptl_crystal_description platelet
_exptl_crystal_F_000 1500
_exptl_crystal_size_max 0.160
_exptl_crystal_size_mid 0.040
_exptl_crystal_size_min 0.030
_platon_squeeze_details
;
TITL shelxl    P 65         R = 0.06
CELL   26.2091   26.2091    6.7076     90.00     90.00    120.00
SPGR P65
C101 0.991 0.992 0.841 !       1.41 eA-3
;
_refine_diff_density_max 0.132
_refine_diff_density_min -0.110
_refine_diff_density_rms 0.029
_refine_ls_abs_structure_details
;
 Flack x determined using 1559 quotients [(I+)-(I-)]/[(I+)+(I-)]
 (Parsons and Flack (2004), Acta Cryst. A60, s61).
;
_refine_ls_abs_structure_Flack 0.14(12)
_refine_ls_extinction_method none
_refine_ls_goodness_of_fit_ref 1.041
_refine_ls_hydrogen_treatment mixed
_refine_ls_matrix_type full
_refine_ls_number_parameters 343
_refine_ls_number_reflns 4852
_refine_ls_number_restraints 1
_refine_ls_restrained_S_all 1.041
_refine_ls_R_factor_all 0.0568
_refine_ls_R_factor_gt 0.0451
_refine_ls_shift/su_max 0.004
_refine_ls_shift/su_mean 0.000
_refine_ls_structure_factor_coef Fsqd
_refine_ls_weighting_details 'w=1/[\s^2^(Fo^2^)+(0.0343P)^2^+0.7275P] where P=(Fo^2^+2Fc^2^)/3'
_refine_ls_weighting_scheme calc
_refine_ls_wR_factor_gt 0.0852
_refine_ls_wR_factor_ref 0.0892
_reflns_Friedel_coverage 0.828
_reflns_friedel_fraction_full 0.998
_reflns_friedel_fraction_max 0.998
_reflns_number_gt 4115
_reflns_number_total 4852
_reflns_threshold_expression 'I > 2\s(I)'
_cod_data_source_file ol5b02983_si_002.cif
_cod_data_source_block shelxl
_cod_depositor_comments 'Adding full bibliography for 1540580.cif.'
_cod_database_code 1540580
_shelx_space_group_comment
;
The symmetry employed for this shelxl refinement is uniquely defined
by the following loop, which should always be used as a source of
symmetry information in preference to the above space-group names.
They are only intended as comments.
;
_shelx_estimated_absorpt_t_min 0.917
_shelx_estimated_absorpt_t_max 0.984
_shelxl_version_number 2013-4

loop_
_space_group_symop_operation_xyz
'x, y, z'
'x-y, x, z+5/6'
'-y, x-y, z+2/3'
'-x, -y, z+1/2'
'-x+y, -x, z+1/3'
'y, -x+y, z+1/6'

loop_
_atom_site_label
_atom_site_type_symbol
_atom_site_fract_x
_atom_site_fract_y
_atom_site_fract_z
_atom_site_U_iso_or_equiv
_atom_site_adp_type
_atom_site_occupancy
_atom_site_site_symmetry_order
_atom_site_calc_flag
_atom_site_refinement_flags_posn
_atom_site_refinement_flags_adp
O1 O 0.78718(9) 0.52661(9) 0.2055(3) 0.0445(6) Uani 1 1 d . .
O2 O 0.81713(10) 0.70594(9) 0.6973(3) 0.0434(5) Uani 1 1 d . .
C1 C 0.89214(13) 0.57852(13) 0.4230(4) 0.0321(7) Uani 1 1 d . .
C2 C 0.92868(12) 0.63462(12) 0.3754(4) 0.0318(7) Uani 1 1 d . .
C3 C 0.91483(13) 0.68394(13) 0.4087(5) 0.0319(7) Uani 1 1 d . .
C4 C 0.84961(13) 0.65849(12) 0.4679(5) 0.0309(7) Uani 1 1 d . .
C5 C 0.82805(14) 0.60839(13) 0.6200(5) 0.0335(7) Uani 1 1 d . .
C6 C 0.83310(12) 0.55719(13) 0.5262(5) 0.0325(7) Uani 1 1 d . .
C7 C 0.83679(13) 0.70635(13) 0.5312(5) 0.0327(7) Uani 1 1 d . .
C8 C 0.78196(13) 0.52014(13) 0.3879(5) 0.0345(7) Uani 1 1 d . .
C9 C 0.95864(13) 0.73013(13) 0.5541(5) 0.0381(8) Uani 1 1 d . .
H9A H 0.9498 0.7621 0.5681 0.046 Uiso 1 1 calc R U
H9B H 0.9988 0.7460 0.5028 0.046 Uiso 1 1 calc R U
H9C H 0.9554 0.7118 0.6844 0.046 Uiso 1 1 calc R U
C10 C 0.85932(14) 0.62301(14) 0.8221(5) 0.0402(8) Uani 1 1 d . .
H10A H 0.8650 0.6608 0.8698 0.048 Uiso 1 1 calc R U
H10B H 0.8977 0.6255 0.8077 0.048 Uiso 1 1 calc R U
H10C H 0.8353 0.5920 0.9182 0.048 Uiso 1 1 calc R U
C11 C 0.90560(13) 0.53041(12) 0.3780(5) 0.0353(7) Uani 1 1 d . .
C12 C 0.90787(15) 0.49565(14) 0.5308(5) 0.0459(8) Uani 1 1 d . .
H12 H 0.9006 0.5025 0.6641 0.055 Uiso 1 1 calc R U
C13 C 0.92048(16) 0.45152(15) 0.4917(6) 0.0552(10) Uani 1 1 d . .
H13 H 0.9223 0.4285 0.5981 0.066 Uiso 1 1 calc R U
C14 C 0.93047(15) 0.44070(15) 0.3001(6) 0.0522(10) Uani 1 1 d . .
H14 H 0.9389 0.4101 0.2733 0.063 Uiso 1 1 calc R U
C15 C 0.92822(15) 0.47441(15) 0.1461(6) 0.0512(9) Uani 1 1 d . .
H15 H 0.9354 0.4671 0.0133 0.061 Uiso 1 1 calc R U
C16 C 0.91555(14) 0.51867(13) 0.1835(5) 0.0415(8) Uani 1 1 d . .
H16 H 0.9136 0.5413 0.0761 0.050 Uiso 1 1 calc R U
C17 C 0.98853(13) 0.65481(12) 0.2880(5) 0.0332(7) Uani 1 1 d . .
C18 C 1.00428(13) 0.68210(13) 0.1025(5) 0.0364(7) Uani 1 1 d . .
H18 H 0.9770 0.6888 0.0303 0.044 Uiso 1 1 calc R U
C19 C 1.05906(13) 0.69961(13) 0.0217(6) 0.0446(8) Uani 1 1 d . .
H19 H 1.0687 0.7172 -0.1068 0.053 Uiso 1 1 calc R U
C20 C 1.09985(14) 0.69168(13) 0.1270(6) 0.0464(9) Uani 1 1 d . .
H20 H 1.1375 0.7036 0.0716 0.056 Uiso 1 1 calc R U
C21 C 1.08522(14) 0.66611(13) 0.3145(6) 0.0458(9) Uani 1 1 d . .
H21 H 1.1134 0.6615 0.3891 0.055 Uiso 1 1 calc R U
C22 C 1.03004(13) 0.64732(13) 0.3941(5) 0.0413(8) Uani 1 1 d . .
H22 H 1.0203 0.6292 0.5217 0.050 Uiso 1 1 calc R U
C23 C 0.84790(12) 0.75538(13) 0.3915(4) 0.0313(7) Uani 1 1 d . .
C24 C 0.85814(13) 0.80880(13) 0.4694(5) 0.0390(8) Uani 1 1 d . .
H24 H 0.8627 0.8151 0.6093 0.047 Uiso 1 1 calc R U
C25 C 0.86180(15) 0.85311(14) 0.3476(5) 0.0444(8) Uani 1 1 d . .
H25 H 0.8691 0.8895 0.4031 0.053 Uiso 1 1 calc R U
C26 C 0.85466(15) 0.84385(15) 0.1444(5) 0.0464(9) Uani 1 1 d . .
H26 H 0.8561 0.8736 0.0596 0.056 Uiso 1 1 calc R U
C27 C 0.84549(15) 0.79163(15) 0.0649(5) 0.0446(8) Uani 1 1 d . .
H27 H 0.8409 0.7857 -0.0751 0.053 Uiso 1 1 calc R U
C28 C 0.84278(13) 0.74766(14) 0.1857(5) 0.0369(7) Uani 1 1 d . .
H28 H 0.8374 0.7122 0.1284 0.044 Uiso 1 1 calc R U
C29 C 0.72386(13) 0.47517(12) 0.4732(5) 0.0344(7) Uani 1 1 d . .
C30 C 0.68187(14) 0.43496(14) 0.3428(6) 0.0493(9) Uani 1 1 d . .
H30 H 0.6907 0.4367 0.2047 0.059 Uiso 1 1 calc R U
C31 C 0.62739(16) 0.39243(16) 0.4125(6) 0.0643(12) Uani 1 1 d . .
H31 H 0.5992 0.3648 0.3223 0.077 Uiso 1 1 calc R U
C32 C 0.61369(16) 0.38980(16) 0.6122(6) 0.0573(11) Uani 1 1 d . .
H32 H 0.5761 0.3606 0.6594 0.069 Uiso 1 1 calc R U
C33 C 0.65451(15) 0.42941(15) 0.7417(6) 0.0471(9) Uani 1 1 d . .
H33 H 0.6449 0.4281 0.8789 0.057 Uiso 1 1 calc R U
C34 C 0.70987(14) 0.47151(13) 0.6750(5) 0.0404(8) Uani 1 1 d . .
H34 H 0.7384 0.4979 0.7672 0.049 Uiso 1 1 calc R U
H1 H 0.9218(12) 0.7040(12) 0.278(4) 0.033(8) Uiso 1 1 d . .
H2 H 0.8258(12) 0.6401(12) 0.347(4) 0.031(8) Uiso 1 1 d . .
H3 H 0.7856(13) 0.5951(12) 0.634(4) 0.038(9) Uiso 1 1 d . .
H4 H 0.8300(11) 0.5287(11) 0.643(4) 0.022(7) Uiso 1 1 d . .

loop_
_atom_site_aniso_label
_atom_site_aniso_U_11
_atom_site_aniso_U_22
_atom_site_aniso_U_33
_atom_site_aniso_U_23
_atom_site_aniso_U_13
_atom_site_aniso_U_12
O1 0.0417(13) 0.0454(13) 0.0379(13) 0.0042(11) -0.0001(11) 0.0153(11)
O2 0.0520(14) 0.0429(13) 0.0414(13) 0.0031(11) 0.0102(11) 0.0283(12)
C1 0.0306(16) 0.0296(16) 0.0366(18) -0.0004(13) -0.0012(13) 0.0153(14)
C2 0.0302(16) 0.0324(16) 0.0337(17) -0.0002(13) -0.0039(13) 0.0163(13)
C3 0.0295(16) 0.0287(16) 0.0372(18) 0.0023(14) 0.0009(14) 0.0144(14)
C4 0.0308(17) 0.0296(16) 0.0317(16) 0.0000(14) -0.0021(14) 0.0146(14)
C5 0.0325(17) 0.0295(16) 0.0382(17) 0.0014(14) 0.0003(14) 0.0153(14)
C6 0.0296(16) 0.0265(15) 0.0385(17) 0.0029(14) -0.0005(14) 0.0119(13)
C7 0.0274(15) 0.0299(16) 0.0406(18) -0.0023(14) -0.0007(14) 0.0142(13)
C8 0.0335(17) 0.0288(16) 0.044(2) 0.0011(14) -0.0017(15) 0.0176(14)
C9 0.0323(17) 0.0296(16) 0.048(2) -0.0006(15) -0.0019(15) 0.0123(14)
C10 0.0426(18) 0.0377(18) 0.0377(19) 0.0026(15) -0.0015(15) 0.0180(15)
C11 0.0284(16) 0.0291(16) 0.049(2) -0.0021(15) -0.0031(14) 0.0147(14)
C12 0.058(2) 0.0402(19) 0.048(2) 0.0034(16) 0.0024(18) 0.0316(18)
C13 0.070(3) 0.044(2) 0.065(3) 0.0090(19) 0.004(2) 0.039(2)
C14 0.058(2) 0.040(2) 0.069(3) -0.0037(19) 0.003(2) 0.0325(18)
C15 0.056(2) 0.045(2) 0.058(2) -0.0064(18) 0.0056(19) 0.0291(18)
C16 0.048(2) 0.0358(18) 0.047(2) -0.0038(16) -0.0002(17) 0.0251(17)
C17 0.0287(16) 0.0248(15) 0.0452(19) -0.0014(14) -0.0023(14) 0.0127(13)
C18 0.0313(17) 0.0325(17) 0.0423(19) 0.0020(14) 0.0008(14) 0.0135(14)
C19 0.0350(18) 0.0353(18) 0.057(2) -0.0042(17) 0.0036(17) 0.0127(15)
C20 0.0302(17) 0.0340(18) 0.072(3) -0.0074(19) 0.0066(18) 0.0140(15)
C21 0.0330(18) 0.0357(19) 0.070(3) -0.0055(19) -0.0075(18) 0.0185(16)
C22 0.0326(17) 0.0356(18) 0.057(2) -0.0012(16) -0.0060(16) 0.0185(15)
C23 0.0282(15) 0.0320(16) 0.0370(18) 0.0004(13) 0.0017(13) 0.0175(13)
C24 0.0437(19) 0.0388(18) 0.0392(19) 0.0025(15) 0.0082(15) 0.0241(16)
C25 0.056(2) 0.0358(19) 0.046(2) 0.0023(16) 0.0079(17) 0.0267(17)
C26 0.055(2) 0.044(2) 0.050(2) 0.0121(17) 0.0081(18) 0.0316(18)
C27 0.053(2) 0.050(2) 0.0369(19) 0.0040(16) -0.0011(16) 0.0300(18)
C28 0.0396(18) 0.0364(17) 0.0401(19) -0.0028(15) -0.0041(15) 0.0232(15)
C29 0.0312(16) 0.0269(16) 0.0437(19) 0.0049(14) -0.0022(14) 0.0135(14)
C30 0.042(2) 0.040(2) 0.047(2) 0.0010(17) -0.0053(17) 0.0070(16)
C31 0.044(2) 0.050(2) 0.066(3) 0.003(2) -0.007(2) -0.0013(19)
C32 0.037(2) 0.045(2) 0.074(3) 0.012(2) 0.003(2) 0.0079(17)
C33 0.0392(19) 0.044(2) 0.052(2) 0.0107(17) 0.0076(17) 0.0160(17)
C34 0.0348(17) 0.0313(17) 0.051(2) 0.0040(16) -0.0017(16) 0.0132(15)

loop_
_atom_type_symbol
_atom_type_description
_atom_type_scat_dispersion_real
_atom_type_scat_dispersion_imag
_atom_type_scat_source
C C 0.0181 0.0091 'International Tables Vol C Tables 4.2.6.8 and 6.1.1.4'
H H 0.0000 0.0000 'International Tables Vol C Tables 4.2.6.8 and 6.1.1.4'
O O 0.0492 0.0322 'International Tables Vol C Tables 4.2.6.8 and 6.1.1.4'

loop_
_geom_angle_atom_site_label_1
_geom_angle_atom_site_label_2
_geom_angle_atom_site_label_3
_geom_angle
C2 C1 C11 122.6(3)
C2 C1 C6 123.5(3)
C11 C1 C6 113.9(2)
C1 C2 C17 122.0(3)
C1 C2 C3 123.8(3)
C17 C2 C3 114.1(2)
C2 C3 C9 111.2(2)
C2 C3 C4 110.7(2)
C9 C3 C4 114.1(3)
C7 C4 C5 112.6(3)
C7 C4 C3 111.8(2)
C5 C4 C3 113.3(2)
C4 C5 C10 117.0(3)
C4 C5 C6 108.6(3)
C10 C5 C6 108.1(2)
C8 C6 C1 111.6(3)
C8 C6 C5 111.9(2)
C1 C6 C5 112.2(2)
O2 C7 C23 118.5(3)
O2 C7 C4 121.0(3)
C23 C7 C4 120.5(3)
O1 C8 C29 119.1(3)
O1 C8 C6 121.1(3)
C29 C8 C6 119.7(3)
C12 C11 C16 118.1(3)
C12 C11 C1 120.5(3)
C16 C11 C1 121.5(3)
C13 C12 C11 121.1(3)
C14 C13 C12 120.2(3)
C13 C14 C15 119.8(3)
C14 C15 C16 120.5(3)
C15 C16 C11 120.4(3)
C18 C17 C22 118.5(3)
C18 C17 C2 121.3(3)
C22 C17 C2 120.2(3)
C19 C18 C17 120.9(3)
C18 C19 C20 120.3(4)
C19 C20 C21 119.3(3)
C22 C21 C20 120.7(3)
C21 C22 C17 120.3(3)
C24 C23 C28 118.4(3)
C24 C23 C7 119.1(3)
C28 C23 C7 122.2(3)
C25 C24 C23 121.4(3)
C26 C25 C24 119.3(3)
C27 C26 C25 119.9(3)
C26 C27 C28 120.9(3)
C27 C28 C23 120.0(3)
C30 C29 C34 118.6(3)
C30 C29 C8 117.7(3)
C34 C29 C8 123.7(3)
C31 C30 C29 120.4(4)
C32 C31 C30 120.5(4)
C33 C32 C31 119.6(4)
C32 C33 C34 120.6(4)
C33 C34 C29 120.2(3)

loop_
_geom_bond_atom_site_label_1
_geom_bond_atom_site_label_2
_geom_bond_distance
O1 C8 1.233(4)
O2 C7 1.226(4)
C1 C2 1.332(4)
C1 C11 1.500(4)
C1 C6 1.523(4)
C2 C17 1.501(4)
C2 C3 1.524(4)
C3 C9 1.531(4)
C3 C4 1.544(4)
C4 C7 1.513(4)
C4 C5 1.530(4)
C5 C10 1.531(4)
C5 C6 1.547(4)
C6 C8 1.516(4)
C7 C23 1.496(4)
C8 C29 1.497(4)
C11 C12 1.392(4)
C11 C16 1.395(4)
C12 C13 1.378(4)
C13 C14 1.369(5)
C14 C15 1.379(5)
C15 C16 1.380(4)
C17 C18 1.391(4)
C17 C22 1.394(4)
C18 C19 1.381(4)
C19 C20 1.381(5)
C20 C21 1.386(5)
C21 C22 1.381(4)
C23 C24 1.389(4)
C23 C28 1.392(4)
C24 C25 1.383(4)
C25 C26 1.381(5)
C26 C27 1.373(4)
C27 C28 1.381(4)
C29 C30 1.388(4)
C29 C34 1.393(4)
C30 C31 1.381(5)
C31 C32 1.379(5)
C32 C33 1.366(5)
C33 C34 1.386(4)

loop_
_platon_squeeze_void_nr
_platon_squeeze_void_average_x
_platon_squeeze_void_average_y
_platon_squeeze_void_average_z
_platon_squeeze_void_volume
_platon_squeeze_void_count_electrons
_platon_squeeze_void_content
1 0.000 0.000 -0.010 155 26 ' '
